data_7227035
loop_
_publ_author_name
'Nongrum, Ridaphun'
'Nongthombam, Geetmani Singh'
'Kharkongor, Mattilang'
'Rani, Jims World Star'
'Rahman, Noimur'
'Kathing, Chingrishon'
'Myrboh, Bekington'
'Nongkhlaw, Rishanlang'

_publ_section_title
;
 A Nano-organo catalyzed route towards the efficient synthesis of
 benzo[b]pyran derivatives under Ultrasonic irradiation.
;
_journal_name_full 'RSC Adv.'
_journal_paper_doi 10.1039/C6RA24108E
_journal_year 2016
_chemical_formula_moiety 'C21 H25 N O4'
_chemical_formula_sum 'C21 H25 N O4'
_chemical_formula_weight 355.44
_space_group_crystal_system monoclinic
_space_group_IT_number 14
_space_group_name_Hall '-P 2ybc'
_space_group_name_H-M_alt 'P 1 21/c 1'
_symmetry_Int_Tables_number 14
_symmetry_space_group_name_Hall '-P 2ybc'
_symmetry_space_group_name_H-M 'P 1 21/c 1'
_atom_sites_solution_primary iterative
_audit_creation_date 2016-03-11
_audit_creation_method
;
Olex2 1.2
(compiled 2014.03.20 svn.r2914 for OlexSys, GUI svn.r4816)
;
_audit_update_record
;
2016-05-02 deposited with the CCDC.
2016-11-08 downloaded from the CCDC.
;
_cell_angle_alpha 90
_cell_angle_beta 96.487(6)
_cell_angle_gamma 90
_cell_formula_units_Z 4
_cell_length_a 14.2687(10)
_cell_length_b 8.0116(7)
_cell_length_c 16.7510(11)
_cell_measurement_reflns_used 2370
_cell_measurement_temperature 294.12(18)
_cell_measurement_theta_max 28.1430
_cell_measurement_theta_min 3.9070
_cell_volume 1902.6(2)
_computing_cell_refinement
;
CrysAlisPro, Agilent Technologies,
Version 1.171.36.32 (release 02-08-2013 CrysAlis171 .NET)
(compiled Aug  2 2013,16:46:58)
;
_computing_data_collection
;
CrysAlisPro, Agilent Technologies,
Version 1.171.36.32 (release 02-08-2013 CrysAlis171 .NET)
(compiled Aug  2 2013,16:46:58)
;
_computing_data_reduction
;
CrysAlisPro, Agilent Technologies,
Version 1.171.36.32 (release 02-08-2013 CrysAlis171 .NET)
(compiled Aug  2 2013,16:46:58)
;
_computing_molecular_graphics 'Olex2 (Dolomanov et al., 2009)'
_computing_publication_material 'Olex2 (Dolomanov et al., 2009)'
_computing_structure_refinement 'olex2.refine (Bourhis et al., 2013)'
_computing_structure_solution 'olex2.solve (Bourhis et al., 2013)'
_diffrn_ambient_temperature 294.12(18)
_diffrn_detector_area_resol_mean 8.0640
_diffrn_measured_fraction_theta_full 0.9830
_diffrn_measured_fraction_theta_max 0.9830
_diffrn_measurement_details
;
#__ type_ start__ end____ width___ exp.time_
  1 omega  -25.00    0.00   1.0000    4.6300
omega____ theta____ kappa____ phi______ frames
    -      -20.4528  -99.0000   30.0000 25

#__ type_ start__ end____ width___ exp.time_
  2 omega   33.00   99.00   1.0000    4.6300
omega____ theta____ kappa____ phi______ frames
    -       22.8747 -178.0000  120.0000 66

#__ type_ start__ end____ width___ exp.time_
  3 omega   50.00   97.00   1.0000    4.6300
omega____ theta____ kappa____ phi______ frames
    -       22.8747  178.0000  -90.0000 47

#__ type_ start__ end____ width___ exp.time_
  4 omega   15.00   87.00   1.0000    4.6300
omega____ theta____ kappa____ phi______ frames
    -       22.8747   57.0000 -120.0000 72

#__ type_ start__ end____ width___ exp.time_
  5 omega  -51.00    1.00   1.0000    4.6300
omega____ theta____ kappa____ phi______ frames
    -       22.8747  -37.0000  -60.0000 52
;
_diffrn_measurement_device_type 'Xcalibur, Eos, Gemini'
_diffrn_measurement_method '\w scans'
_diffrn_orient_matrix_UB_11 0.0249839000
_diffrn_orient_matrix_UB_12 -0.0404858000
_diffrn_orient_matrix_UB_13 0.0336036000
_diffrn_orient_matrix_UB_21 0.0426109000
_diffrn_orient_matrix_UB_22 0.0367713000
_diffrn_orient_matrix_UB_23 -0.0094532000
_diffrn_orient_matrix_UB_31 -0.0080058000
_diffrn_orient_matrix_UB_32 0.0695818000
_diffrn_orient_matrix_UB_33 0.0244576000
_diffrn_radiation_monochromator graphite
_diffrn_radiation_type 'Mo K\a'
_diffrn_radiation_wavelength 0.71073
_diffrn_reflns_av_R_equivalents 0.0224
_diffrn_reflns_av_unetI/netI 0.0339
_diffrn_reflns_limit_h_max 17
_diffrn_reflns_limit_h_min -17
_diffrn_reflns_limit_k_max 10
_diffrn_reflns_limit_k_min -9
_diffrn_reflns_limit_l_max 22
_diffrn_reflns_limit_l_min -19
_diffrn_reflns_number 8690
_diffrn_reflns_theta_full 28.7895
_diffrn_reflns_theta_max 28.79
_diffrn_reflns_theta_min 3.23
_diffrn_source 'Enhance (Mo) X-ray Source'
_exptl_absorpt_coefficient_mu 0.085
_exptl_absorpt_correction_T_max 1.00000
_exptl_absorpt_correction_T_min 0.96071
_exptl_absorpt_correction_type multi-scan
_exptl_absorpt_process_details
;
CrysAlisPro, Agilent Technologies,
Version 1.171.36.32 (release 02-08-2013 CrysAlis171 .NET)
(compiled Aug  2 2013,16:46:58)
Empirical absorption correction using spherical harmonics,
 implemented in SCALE3 ABSPACK scaling algorithm.
;
_exptl_crystal_density_diffrn 1.2407
_exptl_crystal_description block
_exptl_crystal_F_000 760.3996
_exptl_crystal_size_max 0.64
_exptl_crystal_size_mid 0.64
_exptl_crystal_size_min 0.53
_refine_diff_density_max 0.5233
_refine_diff_density_min -0.4454
_refine_diff_density_rms 0.0603
_refine_ls_d_res_high 0.7379
_refine_ls_d_res_low 6.3091
_refine_ls_goodness_of_fit_ref 1.0267
_refine_ls_hydrogen_treatment mixed
_refine_ls_matrix_type full
_refine_ls_number_constraints 38
_refine_ls_number_parameters 239
_refine_ls_number_reflns 4379
_refine_ls_number_restraints 0
_refine_ls_restrained_S_all 1.0267
_refine_ls_R_factor_all 0.0822
_refine_ls_R_factor_gt 0.0607
_refine_ls_shift/su_max 0.0001
_refine_ls_shift/su_mean 0.0000
_refine_ls_structure_factor_coef Fsqd
_refine_ls_weighting_details 'w=1/[\s^2^(Fo^2^)+(0.0900P)^2^+0.6380P] where P=(Fo^2^+2Fc^2^)/3'
_refine_ls_weighting_scheme calc
_refine_ls_wR_factor_gt 0.1627
_refine_ls_wR_factor_ref 0.1804
_reflns_Friedel_coverage 0.0
_reflns_limit_h_max 17
_reflns_limit_h_min -17
_reflns_limit_k_max 10
_reflns_limit_k_min 0
_reflns_limit_l_max 22
_reflns_limit_l_min 0
_reflns_number_gt 3254
_reflns_number_total 4379
_reflns_threshold_expression I>=2u(I)
_cod_data_source_file c6ra24108e2.cif
_cod_data_source_block RNT-65
_cod_database_code 7227035
_chemical_oxdiff_formula C21H25NO4
_reflns_odcompleteness_completeness 99.55
_reflns_odcompleteness_iscentric 1
_reflns_odcompleteness_theta 26.32
_olex2_refinement_description
;
;

loop_
_space_group_symop_id
_space_group_symop_operation_xyz
1 x,y,z
2 -x,y+1/2,-z+1/2
3 -x,-y,-z
4 x,-y-1/2,z-1/2

loop_
_atom_site_label
_atom_site_type_symbol
_atom_site_fract_x
_atom_site_fract_y
_atom_site_fract_z
_atom_site_U_iso_or_equiv
_atom_site_adp_type
_atom_site_occupancy
_atom_site_refinement_flags_posn
O2 O 0.37803(9) 0.66513(17) 0.70304(7) 0.0379(3) Uani 1.000000 .
O1 O 0.37787(10) 0.8431(2) 0.97061(8) 0.0510(4) Uani 1.000000 .
O4 O 0.08161(10) 0.8229(2) 0.77500(9) 0.0586(5) Uani 1.000000 .
N1 N 0.26141(13) 0.6913(3) 0.60402(9) 0.0514(5) Uani 1.000000 .
H1a H 0.2818(11) 0.5973(11) 0.58811(19) 0.0616(6) Uiso 1.000000 GR
H1b H 0.20104(15) 0.695(2) 0.59357(14) 0.0616(6) Uiso 1.000000 GR
C15 C 0.23265(12) 0.5808(2) 0.86778(10) 0.0332(4) Uani 1.000000 .
C9 C 0.28440(13) 0.7043(2) 0.68342(10) 0.0352(4) Uani 1.000000 .
O3 O 0.09446(11) 0.7923(3) 0.64368(9) 0.0706(6) Uani 1.000000 .
C4 C 0.57135(13) 0.6869(3) 0.86949(11) 0.0383(4) Uani 1.000000 .
C2 C 0.42080(13) 0.8065(2) 0.91429(10) 0.0340(4) Uani 1.000000 .
C10 C 0.22786(12) 0.7482(2) 0.73982(10) 0.0358(4) Uani 1.000000 .
C7 C 0.52445(12) 0.7013(3) 0.78289(10) 0.0367(4) Uani 1.000000 .
H7a H 0.54764(12) 0.8007(3) 0.75854(10) 0.0440(5) Uiso 1.000000 R
H7b H 0.54213(12) 0.6056(3) 0.75241(10) 0.0440(5) Uiso 1.000000 R
C16 C 0.16724(13) 0.5844(3) 0.92326(11) 0.0411(5) Uani 1.000000 .
H16 H 0.14444(13) 0.6864(3) 0.93925(11) 0.0493(6) Uiso 1.000000 R
C8 C 0.42000(12) 0.7099(2) 0.77805(10) 0.0311(4) Uani 1.000000 .
C14 C 0.26396(12) 0.7398(2) 0.82855(10) 0.0318(4) Uani 1.000000 .
H14 H 0.23884(12) 0.8357(2) 0.85558(10) 0.0382(5) Uiso 1.000000 R
C18 C 0.16767(15) 0.2847(3) 0.93336(12) 0.0474(5) Uani 1.000000 .
C3 C 0.52687(13) 0.8175(3) 0.91989(11) 0.0413(5) Uani 1.000000 .
H3a H 0.55268(13) 0.8046(3) 0.97564(11) 0.0495(6) Uiso 1.000000 R
H3b H 0.54419(13) 0.9277(3) 0.90256(11) 0.0495(6) Uiso 1.000000 R
C17 C 0.13567(15) 0.4381(3) 0.95496(12) 0.0496(5) Uani 1.000000 .
H17 H 0.09167(15) 0.4438(3) 0.99182(12) 0.0595(7) Uiso 1.000000 R
C21 C 0.26599(15) 0.4269(3) 0.84765(12) 0.0454(5) Uani 1.000000 .
H21 H 0.31079(15) 0.4210(3) 0.81151(12) 0.0545(6) Uiso 1.000000 R
C11 C 0.13080(14) 0.7893(3) 0.71283(12) 0.0461(5) Uani 1.000000 .
C1 C 0.36996(12) 0.7525(2) 0.83760(10) 0.0309(4) Uani 1.000000 .
C5 C 0.55578(17) 0.5140(3) 0.90267(13) 0.0542(6) Uani 1.000000 .
H5a H 0.48939(18) 0.4945(8) 0.9027(9) 0.0813(9) Uiso 1.000000 GR
H5b H 0.5817(10) 0.4318(3) 0.8697(6) 0.0813(9) Uiso 1.000000 GR
H5c H 0.5864(10) 0.5063(7) 0.9566(4) 0.0813(9) Uiso 1.000000 GR
C20 C 0.23471(17) 0.2814(3) 0.87963(13) 0.0519(5) Uani 1.000000 .
H20 H 0.25894(17) 0.1795(3) 0.86496(13) 0.0623(7) Uiso 1.000000 R
C6 C 0.67697(15) 0.7192(4) 0.87046(15) 0.0600(7) Uani 1.000000 .
H6a H 0.7033(3) 0.6398(14) 0.8363(9) 0.0900(10) Uiso 1.000000 GR
H6b H 0.68671(15) 0.8301(9) 0.8513(10) 0.0900(10) Uiso 1.000000 GR
H6c H 0.7073(2) 0.708(2) 0.9243(2) 0.0900(10) Uiso 1.000000 GR
C19 C 0.1300(2) 0.1256(4) 0.96506(17) 0.0758(8) Uani 1.000000 .
H19a H 0.1812(3) 0.0617(13) 0.9918(11) 0.1137(13) Uiso 1.000000 GR
H19b H 0.0857(11) 0.1516(4) 1.0023(10) 0.1137(13) Uiso 1.000000 GR
H19c H 0.0991(13) 0.0618(13) 0.9212(2) 0.1137(13) Uiso 1.000000 GR
C13 C -0.0656(2) 0.8297(6) 0.8243(2) 0.1082(14) Uani 1.000000 .
H13a H -0.1316(4) 0.852(4) 0.8114(5) 0.162(2) Uiso 1.000000 GR
H13b H -0.0573(19) 0.7171(11) 0.8434(11) 0.162(2) Uiso 1.000000 GR
H13c H -0.0394(15) 0.906(3) 0.8652(7) 0.162(2) Uiso 1.000000 GR
C12 C -0.01895(17) 0.8503(5) 0.75450(18) 0.0884(11) Uani 1.000000 .
H12a H -0.02986(17) 0.9621(5) 0.73326(18) 0.1061(13) Uiso 1.000000 R
H12b H -0.04369(17) 0.7712(5) 0.71358(18) 0.1061(13) Uiso 1.000000 R

loop_
_atom_site_aniso_label
_atom_site_aniso_U_11
_atom_site_aniso_U_22
_atom_site_aniso_U_33
_atom_site_aniso_U_12
_atom_site_aniso_U_13
_atom_site_aniso_U_23
O2 0.0320(7) 0.0554(8) 0.0262(6) -0.0010(6) 0.0036(5) -0.0044(5)
O1 0.0530(9) 0.0673(10) 0.0342(7) -0.0065(7) 0.0118(6) -0.0149(7)
O4 0.0316(8) 0.0928(13) 0.0516(9) 0.0177(8) 0.0060(6) 0.0131(8)
N1 0.0432(10) 0.0791(14) 0.0307(8) -0.0020(9) -0.0007(7) -0.0049(8)
C15 0.0268(8) 0.0446(10) 0.0279(8) -0.0035(7) 0.0024(6) 0.0004(7)
C9 0.0330(9) 0.0429(10) 0.0290(8) -0.0039(7) 0.0003(7) 0.0027(7)
O3 0.0429(9) 0.1200(16) 0.0461(9) 0.0131(9) -0.0071(7) 0.0137(9)
C4 0.0319(9) 0.0478(11) 0.0343(9) -0.0001(8) -0.0008(7) 0.0003(8)
C2 0.0419(10) 0.0307(9) 0.0294(8) -0.0031(7) 0.0041(7) -0.0020(7)
C10 0.0316(9) 0.0442(11) 0.0309(9) -0.0011(8) 0.0015(7) 0.0038(8)
C7 0.0299(9) 0.0497(11) 0.0311(9) -0.0032(8) 0.0062(7) 0.0013(8)
C16 0.0349(10) 0.0559(13) 0.0333(9) 0.0008(8) 0.0072(7) 0.0007(8)
C8 0.0306(9) 0.0373(9) 0.0253(8) -0.0041(7) 0.0021(6) 0.0010(7)
C14 0.0286(9) 0.0379(10) 0.0296(8) 0.0008(7) 0.0062(7) -0.0033(7)
C18 0.0470(12) 0.0556(14) 0.0373(10) -0.0141(9) -0.0050(9) 0.0096(9)
C3 0.0378(10) 0.0471(12) 0.0370(10) -0.0056(8) -0.0037(8) -0.0079(8)
C17 0.0403(11) 0.0740(16) 0.0357(10) -0.0083(10) 0.0097(8) 0.0109(10)
C21 0.0449(11) 0.0466(12) 0.0478(11) -0.0015(9) 0.0179(9) -0.0017(9)
C11 0.0339(10) 0.0607(13) 0.0434(11) 0.0025(9) 0.0024(8) 0.0094(10)
C1 0.0310(9) 0.0341(9) 0.0276(8) -0.0029(7) 0.0029(7) 0.0008(7)
C5 0.0629(14) 0.0500(13) 0.0495(12) 0.0120(11) 0.0050(10) 0.0093(10)
C20 0.0581(14) 0.0424(12) 0.0553(13) -0.0032(10) 0.0073(10) -0.0001(9)
C6 0.0313(11) 0.0880(19) 0.0584(14) 0.0005(11) -0.0051(9) -0.0019(13)
C19 0.087(2) 0.0730(18) 0.0655(16) -0.0297(15) -0.0013(14) 0.0210(14)
C13 0.0420(15) 0.194(4) 0.091(2) 0.021(2) 0.0179(15) 0.025(3)
C12 0.0349(13) 0.149(3) 0.0818(19) 0.0302(16) 0.0078(12) 0.029(2)

loop_
_atom_type_symbol
_atom_type_scat_dispersion_real
_atom_type_scat_dispersion_imag
_atom_type_scat_Cromer_Mann_a1
_atom_type_scat_Cromer_Mann_a2
_atom_type_scat_Cromer_Mann_a3
_atom_type_scat_Cromer_Mann_a4
_atom_type_scat_Cromer_Mann_b1
_atom_type_scat_Cromer_Mann_b2
_atom_type_scat_Cromer_Mann_b3
_atom_type_scat_Cromer_Mann_b4
_atom_type_scat_Cromer_Mann_c
_atom_type_scat_source
_atom_type_scat_dispersion_source
H 0.00000 0.00000 0.49300 0.32291 0.14019 0.04081 10.51090 26.12570 3.14236 57.79970 0.0030380000826 'International Tables Volume C Table 6.1.1.4 (pp. 500-502)' 'Henke, Gullikson and Davis, At. Data and Nucl. Data Tables, 1993, 54, 2'
C 0.00347 0.00161 2.31000 1.02000 1.58860 0.86500 20.84390 10.20750 0.56870 51.65120 0.215599998832 'International Tables Volume C Table 6.1.1.4 (pp. 500-502)' 'Henke, Gullikson and Davis, At. Data and Nucl. Data Tables, 1993, 54, 2'
O 0.01158 0.00611 3.04850 2.28680 1.54630 0.86700 13.27710 5.70110 0.32390 32.90890 0.250800013542 'International Tables Volume C Table 6.1.1.4 (pp. 500-502)' 'Henke, Gullikson and Davis, At. Data and Nucl. Data Tables, 1993, 54, 2'
N 0.00653 0.00323 12.21260 3.13220 2.01250 1.16630 0.00570 9.89330 28.99750 0.58260 -11.5290002823 'International Tables Volume C Table 6.1.1.4 (pp. 500-502)' 'Henke, Gullikson and Davis, At. Data and Nucl. Data Tables, 1993, 54, 2'

loop_
_geom_angle_atom_site_label_1
_geom_angle_atom_site_label_2
_geom_angle_atom_site_label_3
_geom_angle
C8 O2 C9 117.98(13)
C12 O4 C11 115.73(18)
C14 C15 C16 121.51(17)
C21 C15 C16 117.34(18)
C21 C15 C14 121.11(15)
N1 C9 O2 110.01(16)
C10 C9 O2 122.06(15)
C10 C9 N1 127.93(18)
C3 C4 C7 107.90(15)
C5 C4 C7 110.44(17)
C5 C4 C3 109.63(16)
C6 C4 C7 108.80(16)
C6 C4 C3 110.42(17)
C6 C4 C5 109.63(18)
C3 C2 O1 121.79(16)
C1 C2 O1 120.48(17)
C1 C2 C3 117.71(15)
C14 C10 C9 120.50(16)
C11 C10 C9 117.74(16)
C11 C10 C14 121.56(16)
C8 C7 C4 112.56(15)
C17 C16 C15 120.8(2)
C7 C8 O2 111.60(14)
C1 C8 O2 122.30(15)
C1 C8 C7 126.10(15)
C10 C14 C15 112.09(15)
C1 C14 C15 110.69(14)
C1 C14 C10 108.73(14)
C20 C18 C17 117.55(19)
C19 C18 C17 121.5(2)
C19 C18 C20 120.9(2)
C2 C3 C4 113.70(15)
C18 C17 C16 121.65(18)
C20 C21 C15 121.74(18)
O3 C11 O4 121.99(18)
C10 C11 O4 111.60(17)
C10 C11 O3 126.41(19)
C8 C1 C2 118.45(15)
C14 C1 C2 119.97(15)
C14 C1 C8 121.54(15)
C21 C20 C18 120.9(2)
C13 C12 O4 109.3(2)

loop_
_geom_bond_atom_site_label_1
_geom_bond_atom_site_label_2
_geom_bond_distance
O2 C9 1.376(2)
O2 C8 1.377(2)
O1 C2 1.217(2)
O4 C11 1.347(2)
O4 C12 1.454(3)
N1 C9 1.338(2)
C15 C16 1.390(2)
C15 C14 1.523(3)
C15 C21 1.377(3)
C9 C10 1.356(3)
O3 C11 1.215(3)
C4 C7 1.532(2)
C4 C3 1.527(3)
C4 C5 1.518(3)
C4 C6 1.527(3)
C2 C3 1.508(3)
C2 C1 1.467(2)
C10 C14 1.518(2)
C10 C11 1.445(3)
C7 C8 1.485(2)
C16 C17 1.383(3)
C8 C1 1.335(2)
C14 C1 1.506(2)
C18 C17 1.374(3)
C18 C20 1.386(3)
C18 C19 1.504(3)
C21 C20 1.378(3)
C13 C12 1.418(4)
